data_7109994
loop_
_publ_author_name
'Piotr Sobota'
'Rafal Petrus'
'Karolina Zelga'
'Lukasz Makolski'
'Dominik Kubicki'
'Janusz Lewinski'

_publ_section_title
;
 Probing secondary coordination sphere influence on the oxygenation of
 zinc alkyls: formation of a unique zinc peroxide species
;
_journal_name_full Chem.Commun.
_journal_page_first 10477
_journal_paper_doi 10.1039/c3cc46206d
_journal_volume 49
_journal_year 2013
_chemical_formula_moiety 'C52 H46 O4 Zn3'
_chemical_formula_sum 'C52 H46 O4 Zn3'
_chemical_formula_weight 931.00
_chemical_name_systematic
; 
 ? 
;
_space_group_IT_number 2
_symmetry_cell_setting triclinic
_symmetry_space_group_name_Hall '-P 1'
_symmetry_space_group_name_H-M 'P -1'
_atom_sites_solution_hydrogens geom
_atom_sites_solution_primary direct
_atom_sites_solution_secondary difmap
_audit_creation_method SHELXL-97
_cell_angle_alpha 78.61(2)
_cell_angle_beta 77.69(2)
_cell_angle_gamma 83.52(3)
_cell_formula_units_Z 2
_cell_length_a 10.018(2)
_cell_length_b 14.641(4)
_cell_length_c 15.057(5)
_cell_measurement_reflns_used 11073
_cell_measurement_temperature 100(2)
_cell_measurement_theta_max 36.7954
_cell_measurement_theta_min 2.8021
_cell_volume 2109.4(10)
_computing_cell_refinement 'CrysAlis RED (Oxford Diffraction, 2007)'
_computing_data_collection 'CrysAlis CCD (Oxford Diffraction, 2007)'
_computing_data_reduction 'CrysAlis RED (Oxford Diffraction, 2007)'
_computing_molecular_graphics 'XP in SHELXTL (Sheldrick, 2008)'
_computing_publication_material 'SHELXL97 (Sheldrick, 2008)'
_computing_structure_refinement 'SHELXL97 (Sheldrick, 2008)'
_computing_structure_solution 'SHELXS97 (Sheldrick, 2008)'
_diffrn_ambient_temperature 100(2)
_diffrn_measured_fraction_theta_full 0.998
_diffrn_measured_fraction_theta_max 0.891
_diffrn_measurement_device_type 'KUMA KM4 CCD \k-geometry diffractometer'
_diffrn_measurement_method \w
_diffrn_radiation_monochromator graphite
_diffrn_radiation_source 'fine-focus sealed tube'
_diffrn_radiation_type MoK\a
_diffrn_radiation_wavelength 0.71073
_diffrn_reflns_av_R_equivalents 0.0428
_diffrn_reflns_av_sigmaI/netI 0.0674
_diffrn_reflns_limit_h_max 13
_diffrn_reflns_limit_h_min -13
_diffrn_reflns_limit_k_max 20
_diffrn_reflns_limit_k_min -19
_diffrn_reflns_limit_l_max 17
_diffrn_reflns_limit_l_min -20
_diffrn_reflns_number 25290
_diffrn_reflns_theta_full 26.00
_diffrn_reflns_theta_max 30.00
_diffrn_reflns_theta_min 2.81
_exptl_absorpt_coefficient_mu 1.739
_exptl_absorpt_correction_type none
_exptl_crystal_colour colourless
_exptl_crystal_density_diffrn 1.466
_exptl_crystal_density_method 'not measured'
_exptl_crystal_description block
_exptl_crystal_F_000 960
_exptl_crystal_size_max 0.1
_exptl_crystal_size_mid 0.05
_exptl_crystal_size_min 0.04
_refine_diff_density_max 0.664
_refine_diff_density_min -0.365
_refine_diff_density_rms 0.080
_refine_ls_extinction_method none
_refine_ls_goodness_of_fit_ref 0.871
_refine_ls_hydrogen_treatment constr
_refine_ls_matrix_type full
_refine_ls_number_parameters 552
_refine_ls_number_reflns 10950
_refine_ls_number_restraints 0
_refine_ls_restrained_S_all 0.871
_refine_ls_R_factor_all 0.0608
_refine_ls_R_factor_gt 0.0345
_refine_ls_shift/su_max 0.002
_refine_ls_shift/su_mean 0.000
_refine_ls_structure_factor_coef Fsqd
_refine_ls_weighting_details 'calc w=1/[\s^2^(Fo^2^)+(0.0363P)^2^+0.0000P] where P=(Fo^2^+2Fc^2^)/3'
_refine_ls_weighting_scheme calc
_refine_ls_wR_factor_gt 0.0687
_refine_ls_wR_factor_ref 0.0727
_reflns_number_gt 7540
_reflns_number_total 10950
_reflns_threshold_expression >2sigma(I)
_cod_data_source_file c3cc46206d.txt
_cod_data_source_block rp17
_cod_database_code 7109994

loop_
_symmetry_equiv_pos_as_xyz
'x, y, z'
'-x, -y, -z'

loop_
_atom_site_label
_atom_site_type_symbol
_atom_site_fract_x
_atom_site_fract_y
_atom_site_fract_z
_atom_site_U_iso_or_equiv
_atom_site_adp_type
_atom_site_occupancy
_atom_site_symmetry_multiplicity
_atom_site_calc_flag
_atom_site_refinement_flags
_atom_site_disorder_assembly
_atom_site_disorder_group
Zn1 Zn 0.32077(2) 0.866533(16) 0.289616(18) 0.01767(6) Uani 1 1 d . A .
Zn2 Zn 0.11228(2) 0.795415(15) 0.209182(17) 0.01481(6) Uani 1 1 d . A .
Zn3 Zn -0.09095(3) 0.684589(18) 0.160659(19) 0.02081(7) Uani 1 1 d . . .
O1 O 0.28696(14) 0.75055(9) 0.24359(10) 0.0165(3) Uani 1 1 d . . .
O2 O 0.13067(14) 0.89929(9) 0.27068(10) 0.0157(3) Uani 1 1 d . . .
O3 O -0.05343(14) 0.72860(9) 0.26659(10) 0.0171(3) Uani 1 1 d . A .
O4 O 0.06954(14) 0.76440(9) 0.09715(10) 0.0168(3) Uani 1 1 d . A .
C1 C 0.3526(2) 0.66290(13) 0.25092(15) 0.0150(4) Uani 1 1 d . A .
C2 C 0.3818(2) 0.61789(14) 0.17522(16) 0.0178(5) Uani 1 1 d . . .
H2 H 0.3580 0.6490 0.1185 0.021 Uiso 1 1 calc R A .
C3 C 0.4454(2) 0.52800(14) 0.18118(16) 0.0193(5) Uani 1 1 d . A .
H3 H 0.4639 0.4977 0.1291 0.023 Uiso 1 1 calc R . .
C4 C 0.4815(2) 0.48285(14) 0.26383(16) 0.0210(5) Uani 1 1 d . . .
H4 H 0.5240 0.4212 0.2689 0.025 Uiso 1 1 calc R A .
C5 C 0.4552(2) 0.52820(14) 0.33851(16) 0.0200(5) Uani 1 1 d . A .
H5 H 0.4819 0.4971 0.3944 0.024 Uiso 1 1 calc R . .
C6 C 0.3907(2) 0.61835(13) 0.33479(15) 0.0154(4) Uani 1 1 d . . .
C7 C 0.3686(2) 0.66580(13) 0.41598(15) 0.0167(4) Uani 1 1 d . A .
C8 C 0.4768(2) 0.66706(14) 0.46088(15) 0.0198(5) Uani 1 1 d . . .
H8 H 0.5634 0.6366 0.4399 0.024 Uiso 1 1 calc R A .
C9 C 0.4591(2) 0.71249(14) 0.53599(16) 0.0228(5) Uani 1 1 d . A .
H9 H 0.5331 0.7120 0.5664 0.027 Uiso 1 1 calc R . .
C10 C 0.3338(2) 0.75852(15) 0.56666(16) 0.0234(5) Uani 1 1 d . . .
H10 H 0.3229 0.7912 0.6167 0.028 Uiso 1 1 calc R A .
C11 C 0.2246(2) 0.75664(14) 0.52392(16) 0.0226(5) Uani 1 1 d . A .
H11 H 0.1381 0.7869 0.5456 0.027 Uiso 1 1 calc R . .
C12 C 0.2414(2) 0.71076(14) 0.44963(15) 0.0188(5) Uani 1 1 d . . .
H12 H 0.1659 0.7096 0.4210 0.023 Uiso 1 1 calc R A .
C13 C 0.5011(2) 0.88730(14) 0.30764(17) 0.0212(5) Uani 1 1 d . . .
H13A H 0.5143 0.9550 0.2912 0.025 Uiso 1 1 calc R A .
H13B H 0.5055 0.8670 0.3738 0.025 Uiso 1 1 calc R . .
C14 C 0.6174(2) 0.83464(16) 0.24955(19) 0.0300(6) Uani 1 1 d . A .
H14A H 0.5984 0.7688 0.2592 0.045 Uiso 1 1 calc R . .
H14B H 0.7040 0.8392 0.2683 0.045 Uiso 1 1 calc R . .
H14C H 0.6242 0.8623 0.1841 0.045 Uiso 1 1 calc R . .
C15 C 0.0454(2) 0.97893(13) 0.26370(14) 0.0150(4) Uani 1 1 d . A .
C16 C -0.0715(2) 0.97938(14) 0.22737(15) 0.0188(5) Uani 1 1 d . . .
H16 H -0.0931 0.9233 0.2127 0.023 Uiso 1 1 calc R A .
C17 C -0.1567(2) 1.05953(15) 0.21221(16) 0.0216(5) Uani 1 1 d . A .
H17 H -0.2370 1.0579 0.1887 0.026 Uiso 1 1 calc R . .
C18 C -0.1247(2) 1.14255(15) 0.23149(16) 0.0243(5) Uani 1 1 d . . .
H18 H -0.1794 1.1989 0.2177 0.029 Uiso 1 1 calc R A .
C19 C -0.0115(2) 1.14192(14) 0.27108(16) 0.0221(5) Uani 1 1 d . A .
H19 H 0.0088 1.1983 0.2858 0.027 Uiso 1 1 calc R . .
C20 C 0.0739(2) 1.06073(14) 0.29008(15) 0.0176(4) Uani 1 1 d . . .
C21 C 0.1877(2) 1.06438(14) 0.33821(16) 0.0195(5) Uani 1 1 d . A .
C22 C 0.1879(2) 1.01024(14) 0.42613(16) 0.0226(5) Uani 1 1 d . . .
H22 H 0.1200 0.9670 0.4522 0.027 Uiso 1 1 calc R A .
C23 C 0.2872(3) 1.01939(15) 0.47547(18) 0.0287(6) Uani 1 1 d . A .
H23 H 0.2854 0.9833 0.5355 0.034 Uiso 1 1 calc R . .
C24 C 0.3884(3) 1.08077(15) 0.43743(18) 0.0298(6) Uani 1 1 d . . .
H24 H 0.4562 1.0867 0.4711 0.036 Uiso 1 1 calc R A .
C25 C 0.3904(2) 1.13342(16) 0.35008(18) 0.0289(6) Uani 1 1 d . A .
H25 H 0.4605 1.1749 0.3234 0.035 Uiso 1 1 calc R . .
C26 C 0.2900(2) 1.12591(15) 0.30110(17) 0.0241(5) Uani 1 1 d . . .
H26 H 0.2913 1.1632 0.2417 0.029 Uiso 1 1 calc R A .
C27 C -0.0915(2) 0.69324(14) 0.35878(15) 0.0170(4) Uani 1 1 d . . .
C28 C -0.1179(2) 0.75306(15) 0.42212(16) 0.0217(5) Uani 1 1 d . A .
H28 H -0.1103 0.8182 0.4008 0.026 Uiso 1 1 calc R . .
C29 C -0.1553(2) 0.71965(16) 0.51619(17) 0.0252(5) Uani 1 1 d . . .
H29 H -0.1698 0.7613 0.5590 0.030 Uiso 1 1 calc R A .
C30 C -0.1713(2) 0.62479(17) 0.54734(17) 0.0275(5) Uani 1 1 d . A .
H30 H -0.1988 0.6014 0.6114 0.033 Uiso 1 1 calc R . .
C31 C -0.1467(2) 0.56445(15) 0.48401(16) 0.0229(5) Uani 1 1 d . . .
H31 H -0.1590 0.4999 0.5056 0.028 Uiso 1 1 calc R A .
C32 C -0.1044(2) 0.59626(14) 0.38950(16) 0.0197(5) Uani 1 1 d . A .
C33 C -0.0714(2) 0.53024(14) 0.32331(16) 0.0195(5) Uani 1 1 d . . .
C34 C -0.1623(2) 0.46366(15) 0.32446(16) 0.0228(5) Uani 1 1 d . A .
H34 H -0.2464 0.4608 0.3680 0.027 Uiso 1 1 calc R . .
C35 C -0.1307(3) 0.40191(15) 0.26281(17) 0.0284(6) Uani 1 1 d . . .
H35 H -0.1937 0.3574 0.2646 0.034 Uiso 1 1 calc R A .
C36 C -0.0092(3) 0.40397(15) 0.19879(17) 0.0280(5) Uani 1 1 d . A .
H36 H 0.0104 0.3621 0.1561 0.034 Uiso 1 1 calc R . .
C37 C 0.0843(2) 0.46807(15) 0.19744(17) 0.0253(5) Uani 1 1 d . . .
H37 H 0.1691 0.4693 0.1546 0.030 Uiso 1 1 calc R A .
C38 C 0.0533(2) 0.53030(14) 0.25907(16) 0.0213(5) Uani 1 1 d . A .
H38 H 0.1176 0.5738 0.2578 0.026 Uiso 1 1 calc R . .
C39A C -0.2117(6) 0.6247(3) 0.1061(4) 0.0257(11) Uani 0.826(11) 1 d P A 1
H39A H -0.1617 0.5676 0.0862 0.031 Uiso 0.826(11) 1 calc PR A 1
H39B H -0.2918 0.6050 0.1546 0.031 Uiso 0.826(11) 1 calc PR A 1
C40A C -0.2635(4) 0.6853(3) 0.0237(3) 0.0336(11) Uani 0.826(11) 1 d P A 1
H40A H -0.3220 0.6496 0.0010 0.050 Uiso 0.826(11) 1 calc PR A 1
H40B H -0.1853 0.7042 -0.0256 0.050 Uiso 0.826(11) 1 calc PR A 1
H40C H -0.3163 0.7411 0.0429 0.050 Uiso 0.826(11) 1 calc PR A 1
C39B C -0.244(3) 0.6565(17) 0.112(2) 0.028(5) Uani 0.174(11) 1 d P A 2
H39C H -0.2894 0.6044 0.1559 0.033 Uiso 0.174(11) 1 calc PR A 2
H39D H -0.3105 0.7117 0.1105 0.033 Uiso 0.174(11) 1 calc PR A 2
C40B C -0.2109(19) 0.6308(17) 0.0180(12) 0.037(6) Uani 0.174(11) 1 d P A 2
H40D H -0.2939 0.6127 0.0035 0.056 Uiso 0.174(11) 1 calc PR A 2
H40E H -0.1408 0.5784 0.0169 0.056 Uiso 0.174(11) 1 calc PR A 2
H40F H -0.1765 0.6846 -0.0279 0.056 Uiso 0.174(11) 1 calc PR A 2
C41 C 0.1712(2) 0.74553(14) 0.02580(15) 0.0167(4) Uani 1 1 d . . .
C42 C 0.1738(2) 0.66515(14) -0.01119(15) 0.0198(5) Uani 1 1 d . A .
H42 H 0.0993 0.6264 0.0096 0.024 Uiso 1 1 calc R . .
C43 C 0.2841(2) 0.64064(14) -0.07829(16) 0.0211(5) Uani 1 1 d . . .
H43 H 0.2847 0.5856 -0.1029 0.025 Uiso 1 1 calc R A .
C44 C 0.3933(2) 0.69740(15) -0.10893(16) 0.0222(5) Uani 1 1 d . A .
H44 H 0.4698 0.6805 -0.1534 0.027 Uiso 1 1 calc R . .
C45 C 0.3896(2) 0.77862(14) -0.07423(16) 0.0204(5) Uani 1 1 d . . .
H45 H 0.4638 0.8175 -0.0963 0.024 Uiso 1 1 calc R A .
C46 C 0.2800(2) 0.80480(13) -0.00778(15) 0.0157(4) Uani 1 1 d . A .
C47 C 0.2792(2) 0.89323(14) 0.02755(15) 0.0164(4) Uani 1 1 d . . .
C48 C 0.1782(2) 0.96549(14) 0.01289(16) 0.0210(5) Uani 1 1 d . A .
H48 H 0.1050 0.9560 -0.0146 0.025 Uiso 1 1 calc R . .
C49 C 0.1839(2) 1.05118(15) 0.03821(17) 0.0243(5) Uani 1 1 d . . .
H49 H 0.1159 1.1003 0.0266 0.029 Uiso 1 1 calc R A .
C50 C 0.2883(2) 1.06498(15) 0.08018(16) 0.0246(5) Uani 1 1 d . A .
H50 H 0.2921 1.1235 0.0974 0.030 Uiso 1 1 calc R . .
C51 C 0.3877(2) 0.99291(15) 0.09703(15) 0.0232(5) Uani 1 1 d . . .
H51 H 0.4584 1.0019 0.1269 0.028 Uiso 1 1 calc R A .
C52 C 0.3839(2) 0.90805(15) 0.07053(15) 0.0206(5) Uani 1 1 d . A .
H52 H 0.4528 0.8595 0.0816 0.025 Uiso 1 1 calc R . .

loop_
_atom_site_aniso_label
_atom_site_aniso_U_11
_atom_site_aniso_U_22
_atom_site_aniso_U_33
_atom_site_aniso_U_23
_atom_site_aniso_U_13
_atom_site_aniso_U_12
Zn1 0.01236(12) 0.01814(12) 0.02477(15) -0.00733(10) -0.00561(11) -0.00065(9)
Zn2 0.01258(12) 0.01411(11) 0.01921(14) -0.00494(10) -0.00449(10) -0.00110(8)
Zn3 0.01625(13) 0.02610(13) 0.02270(15) -0.00538(11) -0.00552(11) -0.00754(10)
O1 0.0155(7) 0.0124(6) 0.0234(8) -0.0048(6) -0.0079(7) 0.0017(5)
O2 0.0130(7) 0.0127(6) 0.0232(8) -0.0066(6) -0.0057(6) 0.0017(5)
O3 0.0140(7) 0.0186(7) 0.0187(8) -0.0029(6) -0.0023(6) -0.0039(5)
O4 0.0138(7) 0.0213(7) 0.0168(8) -0.0064(6) -0.0021(6) -0.0046(5)
C1 0.0098(10) 0.0139(9) 0.0217(12) -0.0038(8) -0.0036(9) -0.0007(7)
C2 0.0147(10) 0.0169(10) 0.0232(12) -0.0040(9) -0.0065(9) -0.0007(8)
C3 0.0161(11) 0.0198(10) 0.0235(12) -0.0081(9) -0.0040(10) -0.0004(8)
C4 0.0217(11) 0.0133(9) 0.0281(13) -0.0054(9) -0.0057(10) 0.0037(8)
C5 0.0162(11) 0.0173(10) 0.0254(13) -0.0021(9) -0.0052(10) 0.0018(8)
C6 0.0120(10) 0.0154(9) 0.0198(11) -0.0032(8) -0.0040(9) -0.0026(7)
C7 0.0162(10) 0.0132(9) 0.0187(12) 0.0000(8) -0.0017(9) -0.0013(7)
C8 0.0161(11) 0.0191(10) 0.0220(12) -0.0006(9) -0.0027(9) 0.0004(8)
C9 0.0240(12) 0.0213(11) 0.0246(13) -0.0020(9) -0.0082(10) -0.0051(9)
C10 0.0307(13) 0.0208(11) 0.0203(12) -0.0057(9) -0.0046(11) -0.0055(9)
C11 0.0219(12) 0.0197(10) 0.0236(13) -0.0036(9) 0.0000(10) 0.0008(8)
C12 0.0147(10) 0.0184(10) 0.0220(12) -0.0004(9) -0.0025(9) -0.0031(8)
C13 0.0174(11) 0.0192(10) 0.0286(13) -0.0011(9) -0.0090(10) -0.0046(8)
C14 0.0143(11) 0.0293(12) 0.0461(17) -0.0053(11) -0.0074(11) -0.0007(9)
C15 0.0129(10) 0.0155(9) 0.0145(11) -0.0028(8) 0.0004(9) 0.0020(7)
C16 0.0157(11) 0.0183(10) 0.0228(12) -0.0069(9) -0.0015(9) -0.0018(8)
C17 0.0181(11) 0.0250(11) 0.0220(12) -0.0053(9) -0.0061(10) 0.0032(8)
C18 0.0269(13) 0.0211(11) 0.0241(13) -0.0060(9) -0.0067(11) 0.0088(9)
C19 0.0274(12) 0.0159(10) 0.0226(12) -0.0061(9) -0.0038(10) 0.0027(8)
C20 0.0176(11) 0.0162(9) 0.0187(12) -0.0037(8) -0.0028(9) 0.0001(8)
C21 0.0202(11) 0.0153(10) 0.0255(13) -0.0112(9) -0.0063(10) 0.0045(8)
C22 0.0250(12) 0.0177(10) 0.0281(13) -0.0089(9) -0.0090(11) 0.0012(8)
C23 0.0390(15) 0.0196(11) 0.0317(14) -0.0063(10) -0.0178(12) 0.0048(10)
C24 0.0314(14) 0.0234(11) 0.0438(16) -0.0167(11) -0.0217(13) 0.0059(9)
C25 0.0261(13) 0.0261(12) 0.0397(16) -0.0158(11) -0.0072(12) -0.0052(9)
C26 0.0275(13) 0.0213(11) 0.0260(13) -0.0101(10) -0.0056(11) -0.0015(9)
C27 0.0104(10) 0.0218(10) 0.0194(12) -0.0041(9) -0.0043(9) -0.0007(8)
C28 0.0145(11) 0.0267(11) 0.0229(13) -0.0051(10) -0.0010(10) -0.0017(8)
C29 0.0179(11) 0.0356(13) 0.0230(13) -0.0103(10) -0.0041(10) 0.0032(9)
C30 0.0184(12) 0.0400(13) 0.0196(12) 0.0004(11) -0.0017(10) 0.0034(10)
C31 0.0147(11) 0.0253(11) 0.0243(13) 0.0016(10) -0.0008(10) 0.0009(8)
C32 0.0113(10) 0.0214(10) 0.0261(13) -0.0030(9) -0.0043(9) -0.0013(8)
C33 0.0181(11) 0.0166(10) 0.0237(12) -0.0004(9) -0.0068(10) -0.0013(8)
C34 0.0198(11) 0.0217(11) 0.0243(13) 0.0021(9) -0.0023(10) -0.0049(8)
C35 0.0327(14) 0.0217(11) 0.0332(15) -0.0015(10) -0.0108(12) -0.0101(10)
C36 0.0378(14) 0.0203(11) 0.0279(14) -0.0077(10) -0.0085(12) -0.0012(10)
C37 0.0237(12) 0.0239(11) 0.0269(14) -0.0044(10) -0.0035(11) 0.0005(9)
C38 0.0170(11) 0.0195(10) 0.0274(13) -0.0017(9) -0.0057(10) -0.0037(8)
C39A 0.027(3) 0.021(2) 0.035(3) -0.002(2) -0.018(2) -0.0081(17)
C40A 0.033(2) 0.037(2) 0.034(2) -0.0068(16) -0.0157(17) 0.0000(16)
C39B 0.031(12) 0.022(12) 0.035(11) -0.020(11) -0.001(9) -0.001(8)
C40B 0.024(9) 0.055(14) 0.045(11) -0.031(9) -0.009(8) -0.012(8)
C41 0.0151(10) 0.0181(10) 0.0167(11) -0.0007(8) -0.0054(9) -0.0003(8)
C42 0.0199(11) 0.0189(10) 0.0219(12) -0.0013(9) -0.0076(10) -0.0038(8)
C43 0.0258(12) 0.0172(10) 0.0234(13) -0.0095(9) -0.0073(10) 0.0006(8)
C44 0.0199(11) 0.0229(11) 0.0236(13) -0.0093(9) -0.0012(10) 0.0024(8)
C45 0.0173(11) 0.0210(10) 0.0228(12) -0.0031(9) -0.0037(10) -0.0031(8)
C46 0.0158(10) 0.0164(9) 0.0161(11) -0.0017(8) -0.0066(9) -0.0012(7)
C47 0.0154(10) 0.0186(10) 0.0149(11) -0.0035(8) -0.0001(9) -0.0045(8)
C48 0.0181(11) 0.0232(11) 0.0238(13) -0.0087(9) -0.0037(10) -0.0027(8)
C49 0.0213(12) 0.0215(11) 0.0296(14) -0.0093(10) 0.0009(11) -0.0017(9)
C50 0.0289(13) 0.0242(11) 0.0215(13) -0.0095(10) 0.0026(11) -0.0095(9)
C51 0.0267(13) 0.0291(12) 0.0169(12) -0.0046(10) -0.0043(10) -0.0140(9)
C52 0.0174(11) 0.0246(11) 0.0187(12) -0.0014(9) -0.0005(9) -0.0079(8)

loop_
_atom_type_symbol
_atom_type_description
_atom_type_scat_dispersion_real
_atom_type_scat_dispersion_imag
_atom_type_scat_source
C C 0.0033 0.0016 'International Tables Vol C Tables 4.2.6.8 and 6.1.1.4'
H H 0.0000 0.0000 'International Tables Vol C Tables 4.2.6.8 and 6.1.1.4'
O O 0.0106 0.0060 'International Tables Vol C Tables 4.2.6.8 and 6.1.1.4'
Zn Zn 0.2839 1.4301 'International Tables Vol C Tables 4.2.6.8 and 6.1.1.4'

loop_
_geom_angle_atom_site_label_1
_geom_angle_atom_site_label_2
_geom_angle_atom_site_label_3
_geom_angle
C13 Zn1 O2 157.20(7)
C13 Zn1 O1 121.73(8)
O2 Zn1 O1 79.92(6)
C13 Zn1 Zn2 158.14(7)
O2 Zn1 Zn2 40.63(4)
O1 Zn1 Zn2 39.85(4)
O1 Zn2 O3 120.86(6)
O1 Zn2 O4 119.59(6)
O3 Zn2 O4 81.18(6)
O1 Zn2 O2 82.62(6)
O3 Zn2 O2 112.87(6)
O4 Zn2 O2 144.14(6)
O1 Zn2 Zn1 42.50(4)
O3 Zn2 Zn1 132.19(5)
O4 Zn2 Zn1 145.74(4)
O2 Zn2 Zn1 40.71(4)
O1 Zn2 Zn3 128.04(4)
O3 Zn2 Zn3 39.32(5)
O4 Zn2 Zn3 42.10(4)
O2 Zn2 Zn3 144.26(4)
C39B Zn3 O3 140.7(8)
C39B Zn3 C39A 16.0(6)
O3 Zn3 C39A 149.75(19)
C39B Zn3 O4 129.7(9)
O3 Zn3 O4 79.70(6)
C39A Zn3 O4 129.57(18)
C39B Zn3 Zn2 160.3(8)
O3 Zn3 Zn2 39.72(4)
C39A Zn3 Zn2 169.54(17)
O4 Zn3 Zn2 40.22(4)
C1 O1 Zn2 130.30(12)
C1 O1 Zn1 131.02(13)
Zn2 O1 Zn1 97.64(6)
C15 O2 Zn2 121.40(13)
C15 O2 Zn1 135.87(13)
Zn2 O2 Zn1 98.66(6)
C27 O3 Zn3 128.97(12)
C27 O3 Zn2 125.33(13)
Zn3 O3 Zn2 100.96(7)
C41 O4 Zn2 121.00(12)
C41 O4 Zn3 126.39(12)
Zn2 O4 Zn3 97.68(7)
O1 C1 C2 119.69(18)
O1 C1 C6 120.32(19)
C2 C1 C6 119.98(18)
C1 C2 C3 121.0(2)
C1 C2 H2 119.5
C3 C2 H2 119.5
C4 C3 C2 119.5(2)
C4 C3 H3 120.2
C2 C3 H3 120.2
C5 C4 C3 119.55(19)
C5 C4 H4 120.2
C3 C4 H4 120.2
C4 C5 C6 122.3(2)
C4 C5 H5 118.9
C6 C5 H5 118.9
C5 C6 C1 117.7(2)
C5 C6 C7 120.42(19)
C1 C6 C7 121.89(18)
C8 C7 C12 118.1(2)
C8 C7 C6 119.77(19)
C12 C7 C6 122.16(19)
C9 C8 C7 120.7(2)
C9 C8 H8 119.6
C7 C8 H8 119.6
C10 C9 C8 120.4(2)
C10 C9 H9 119.8
C8 C9 H9 119.8
C11 C10 C9 119.7(2)
C11 C10 H10 120.2
C9 C10 H10 120.2
C12 C11 C10 120.2(2)
C12 C11 H11 119.9
C10 C11 H11 119.9
C11 C12 C7 121.0(2)
C11 C12 H12 119.5
C7 C12 H12 119.5
C14 C13 Zn1 112.72(16)
C14 C13 H13A 109.0
Zn1 C13 H13A 109.0
C14 C13 H13B 109.0
Zn1 C13 H13B 109.0
H13A C13 H13B 107.8
C13 C14 H14A 109.5
C13 C14 H14B 109.5
H14A C14 H14B 109.5
C13 C14 H14C 109.5
H14A C14 H14C 109.5
H14B C14 H14C 109.5
O2 C15 C16 118.60(18)
O2 C15 C20 121.99(19)
C16 C15 C20 119.40(18)
C17 C16 C15 121.5(2)
C17 C16 H16 119.2
C15 C16 H16 119.2
C16 C17 C18 119.8(2)
C16 C17 H17 120.1
C18 C17 H17 120.1
C19 C18 C17 119.0(2)
C19 C18 H18 120.5
C17 C18 H18 120.5
C18 C19 C20 122.2(2)
C18 C19 H19 118.9
C20 C19 H19 118.9
C19 C20 C15 117.8(2)
C19 C20 C21 118.87(19)
C15 C20 C21 123.29(18)
C26 C21 C22 118.5(2)
C26 C21 C20 121.4(2)
C22 C21 C20 119.94(19)
C23 C22 C21 120.4(2)
C23 C22 H22 119.8
C21 C22 H22 119.8
C24 C23 C22 120.3(2)
C24 C23 H23 119.8
C22 C23 H23 119.8
C25 C24 C23 119.7(2)
C25 C24 H24 120.2
C23 C24 H24 120.2
C24 C25 C26 120.3(2)
C24 C25 H25 119.9
C26 C25 H25 119.9
C21 C26 C25 120.8(2)
C21 C26 H26 119.6
C25 C26 H26 119.6
O3 C27 C28 119.58(18)
O3 C27 C32 120.5(2)
C28 C27 C32 120.0(2)
C27 C28 C29 121.2(2)
C27 C28 H28 119.4
C29 C28 H28 119.4
C28 C29 C30 119.5(2)
C28 C29 H29 120.2
C30 C29 H29 120.2
C31 C30 C29 119.6(2)
C31 C30 H30 120.2
C29 C30 H30 120.2
C30 C31 C32 121.7(2)
C30 C31 H31 119.1
C32 C31 H31 119.1
C31 C32 C27 118.0(2)
C31 C32 C33 121.05(19)
C27 C32 C33 120.96(19)
C34 C33 C38 117.6(2)
C34 C33 C32 121.0(2)
C38 C33 C32 121.44(19)
C35 C34 C33 120.7(2)
C35 C34 H34 119.6
C33 C34 H34 119.6
C36 C35 C34 121.1(2)
C36 C35 H35 119.4
C34 C35 H35 119.4
C35 C36 C37 119.4(2)
C35 C36 H36 120.3
C37 C36 H36 120.3
C38 C37 C36 119.8(2)
C38 C37 H37 120.1
C36 C37 H37 120.1
C37 C38 C33 121.4(2)
C37 C38 H38 119.3
C33 C38 H38 119.3
C40A C39A Zn3 115.3(3)
C40A C39A H39A 108.4
Zn3 C39A H39A 108.4
C40A C39A H39B 108.4
Zn3 C39A H39B 108.4
H39A C39A H39B 107.5
C39A C40A H40A 109.5
C39A C40A H40B 109.5
H40A C40A H40B 109.5
C39A C40A H40C 109.5
H40A C40A H40C 109.5
H40B C40A H40C 109.5
C40B C39B Zn3 117.0(17)
C40B C39B H39C 108.0
Zn3 C39B H39C 108.0
C40B C39B H39D 108.0
Zn3 C39B H39D 108.0
H39C C39B H39D 107.3
C39B C40B H40D 109.5
C39B C40B H40E 109.5
H40D C40B H40E 109.5
C39B C40B H40F 109.5
H40D C40B H40F 109.5
H40E C40B H40F 109.5
O4 C41 C42 120.64(18)
O4 C41 C46 119.99(19)
C42 C41 C46 119.3(2)
C41 C42 C43 121.0(2)
C41 C42 H42 119.5
C43 C42 H42 119.5
C44 C43 C42 119.6(2)
C44 C43 H43 120.2
C42 C43 H43 120.2
C45 C44 C43 119.7(2)
C45 C44 H44 120.2
C43 C44 H44 120.2
C44 C45 C46 121.7(2)
C44 C45 H45 119.1
C46 C45 H45 119.1
C45 C46 C41 118.69(19)
C45 C46 C47 120.22(18)
C41 C46 C47 121.09(19)
C48 C47 C52 118.6(2)
C48 C47 C46 120.28(19)
C52 C47 C46 120.99(19)
C49 C48 C47 120.6(2)
C49 C48 H48 119.7
C47 C48 H48 119.7
C50 C49 C48 120.2(2)
C50 C49 H49 119.9
C48 C49 H49 119.9
C49 C50 C51 119.8(2)
C49 C50 H50 120.1
C51 C50 H50 120.1
C52 C51 C50 120.3(2)
C52 C51 H51 119.8
C50 C51 H51 119.8
C51 C52 C47 120.6(2)
C51 C52 H52 119.7
C47 C52 H52 119.7

loop_
_geom_bond_atom_site_label_1
_geom_bond_atom_site_label_2
_geom_bond_distance
Zn1 C13 1.948(2)
Zn1 O2 1.9773(14)
Zn1 O1 2.0428(15)
Zn1 Zn2 2.9968(7)
Zn2 O1 1.9377(15)
Zn2 O3 1.9700(15)
Zn2 O4 1.9722(16)
Zn2 O2 1.9739(15)
Zn2 Zn3 3.0266(8)
Zn3 C39B 1.95(3)
Zn3 O3 1.9536(16)
Zn3 C39A 1.963(5)
Zn3 O4 2.0475(15)
Zn3 C38 2.871(2)
O1 C1 1.370(2)
O2 C15 1.366(2)
O3 C27 1.369(3)
O4 C41 1.362(3)
C1 C2 1.389(3)
C1 C6 1.411(3)
C2 C3 1.391(3)
C2 H2 0.9500
C3 C4 1.389(3)
C3 H3 0.9500
C4 C5 1.380(3)
C4 H4 0.9500
C5 C6 1.399(3)
C5 H5 0.9500
C6 C7 1.487(3)
C7 C8 1.398(3)
C7 C12 1.408(3)
C8 C9 1.392(3)
C8 H8 0.9500
C9 C10 1.388(3)
C9 H9 0.9500
C10 C11 1.388(3)
C10 H10 0.9500
C11 C12 1.386(3)
C11 H11 0.9500
C12 H12 0.9500
C13 C14 1.532(3)
C13 H13A 0.9900
C13 H13B 0.9900
C14 H14A 0.9800
C14 H14B 0.9800
C14 H14C 0.9800
C15 C16 1.393(3)
C15 C20 1.410(3)
C16 C17 1.382(3)
C16 H16 0.9500
C17 C18 1.390(3)
C17 H17 0.9500
C18 C19 1.387(3)
C18 H18 0.9500
C19 C20 1.403(3)
C19 H19 0.9500
C20 C21 1.486(3)
C21 C26 1.393(3)
C21 C22 1.403(3)
C22 C23 1.394(3)
C22 H22 0.9500
C23 C24 1.385(3)
C23 H23 0.9500
C24 C25 1.384(4)
C24 H24 0.9500
C25 C26 1.393(3)
C25 H25 0.9500
C26 H26 0.9500
C27 C28 1.384(3)
C27 C32 1.415(3)
C28 C29 1.388(3)
C28 H28 0.9500
C29 C30 1.391(3)
C29 H29 0.9500
C30 C31 1.391(3)
C30 H30 0.9500
C31 C32 1.395(3)
C31 H31 0.9500
C32 C33 1.485(3)
C33 C34 1.402(3)
C33 C38 1.407(3)
C34 C35 1.386(3)
C34 H34 0.9500
C35 C36 1.381(3)
C35 H35 0.9500
C36 C37 1.394(3)
C36 H36 0.9500
C37 C38 1.391(3)
C37 H37 0.9500
C38 H38 0.9500
C39A C40A 1.526(7)
C39A H39A 0.9900
C39A H39B 0.9900
C40A H40A 0.9800
C40A H40B 0.9800
C40A H40C 0.9800
C39B C40B 1.49(3)
C39B H39C 0.9900
C39B H39D 0.9900
C40B H40D 0.9800
C40B H40E 0.9800
C40B H40F 0.9800
C41 C42 1.393(3)
C41 C46 1.415(3)
C42 C43 1.396(3)
C42 H42 0.9500
C43 C44 1.392(3)
C43 H43 0.9500
C44 C45 1.384(3)
C44 H44 0.9500
C45 C46 1.393(3)
C45 H45 0.9500
C46 C47 1.492(3)
C47 C48 1.398(3)
C47 C52 1.400(3)
C48 C49 1.392(3)
C48 H48 0.9500
C49 C50 1.384(3)
C49 H49 0.9500
C50 C51 1.390(3)
C50 H50 0.9500
C51 C52 1.385(3)
C51 H51 0.9500
C52 H52 0.9500

loop_
_geom_torsion_atom_site_label_1
_geom_torsion_atom_site_label_2
_geom_torsion_atom_site_label_3
_geom_torsion_atom_site_label_4
_geom_torsion
C13 Zn1 Zn2 O1 38.62(18)
O2 Zn1 Zn2 O1 -167.62(9)
C13 Zn1 Zn2 O3 130.65(18)
O2 Zn1 Zn2 O3 -75.58(9)
O1 Zn1 Zn2 O3 92.04(9)
C13 Zn1 Zn2 O4 -33.70(19)
O2 Zn1 Zn2 O4 120.06(10)
O1 Zn1 Zn2 O4 -72.32(10)
C13 Zn1 Zn2 O2 -153.77(18)
O1 Zn1 Zn2 O2 167.62(9)
C13 Zn1 Zn2 Zn3 86.33(18)
O2 Zn1 Zn2 Zn3 -119.90(8)
O1 Zn1 Zn2 Zn3 47.72(8)
O1 Zn2 Zn3 C39B -163(2)
O3 Zn2 Zn3 C39B 103(2)
O4 Zn2 Zn3 C39B -69(2)
O2 Zn2 Zn3 C39B 54(2)
Zn1 Zn2 Zn3 C39B 158(2)
O1 Zn2 Zn3 O3 94.17(9)
O4 Zn2 Zn3 O3 -171.86(9)
O2 Zn2 Zn3 O3 -49.75(10)
Zn1 Zn2 Zn3 O3 54.77(8)
O1 Zn2 Zn3 C39A -108.0(9)
O3 Zn2 Zn3 C39A 157.8(9)
O4 Zn2 Zn3 C39A -14.0(9)
O2 Zn2 Zn3 C39A 108.1(9)
Zn1 Zn2 Zn3 C39A -147.4(9)
O1 Zn2 Zn3 O4 -93.98(9)
O3 Zn2 Zn3 O4 171.86(9)
O2 Zn2 Zn3 O4 122.11(10)
Zn1 Zn2 Zn3 O4 -133.37(8)
O3 Zn2 O1 C1 48.78(19)
O4 Zn2 O1 C1 -48.91(19)
O2 Zn2 O1 C1 161.06(18)
Zn1 Zn2 O1 C1 169.2(2)
Zn3 Zn2 O1 C1 1.36(19)
O3 Zn2 O1 Zn1 -120.39(7)
O4 Zn2 O1 Zn1 141.91(6)
O2 Zn2 O1 Zn1 -8.11(6)
Zn3 Zn2 O1 Zn1 -167.81(2)
C13 Zn1 O1 C1 26.8(2)
O2 Zn1 O1 C1 -160.90(18)
Zn2 Zn1 O1 C1 -169.1(2)
C13 Zn1 O1 Zn2 -164.14(8)
O2 Zn1 O1 Zn2 8.15(6)
O1 Zn2 O2 C15 169.07(14)
O3 Zn2 O2 C15 -70.48(15)
O4 Zn2 O2 C15 36.94(19)
Zn1 Zn2 O2 C15 160.67(17)
Zn3 Zn2 O2 C15 -38.82(17)
O1 Zn2 O2 Zn1 8.40(6)
O3 Zn2 O2 Zn1 128.85(6)
O4 Zn2 O2 Zn1 -123.73(9)
Zn3 Zn2 O2 Zn1 160.51(3)
C13 Zn1 O2 C15 -1.2(3)
O1 Zn1 O2 C15 -164.09(19)
Zn2 Zn1 O2 C15 -156.1(2)
C13 Zn1 O2 Zn2 154.9(2)
O1 Zn1 O2 Zn2 -8.02(6)
C39B Zn3 O3 C27 55.1(13)
C39A Zn3 O3 C27 31.7(4)
O4 Zn3 O3 C27 -161.43(16)
Zn2 Zn3 O3 C27 -156.10(19)
C39B Zn3 O3 Zn2 -148.8(13)
C39A Zn3 O3 Zn2 -172.2(3)
O4 Zn3 O3 Zn2 -5.33(6)
O1 Zn2 O3 C27 43.50(17)
O4 Zn2 O3 C27 162.80(16)
O2 Zn2 O3 C27 -51.65(16)
Zn1 Zn2 O3 C27 -8.36(18)
Zn3 Zn2 O3 C27 157.29(18)
O1 Zn2 O3 Zn3 -113.79(7)
O4 Zn2 O3 Zn3 5.51(6)
O2 Zn2 O3 Zn3 151.06(6)
Zn1 Zn2 O3 Zn3 -165.65(2)
O1 Zn2 O4 C41 -25.83(15)
O3 Zn2 O4 C41 -146.41(14)
O2 Zn2 O4 C41 96.42(16)
Zn1 Zn2 O4 C41 21.92(17)
Zn3 Zn2 O4 C41 -141.20(16)
O1 Zn2 O4 Zn3 115.37(6)
O3 Zn2 O4 Zn3 -5.21(6)
O2 Zn2 O4 Zn3 -122.38(9)
Zn1 Zn2 O4 Zn3 163.13(3)
C39B Zn3 O4 C41 -66.0(9)
O3 Zn3 O4 C41 143.43(15)
C39A Zn3 O4 C41 -45.1(3)
Zn2 Zn3 O4 C41 138.16(17)
C39B Zn3 O4 Zn2 155.9(8)
O3 Zn3 O4 Zn2 5.28(6)
C39A Zn3 O4 Zn2 176.7(2)
Zn2 O1 C1 C2 57.0(2)
Zn1 O1 C1 C2 -137.33(16)
Zn2 O1 C1 C6 -123.15(18)
Zn1 O1 C1 C6 42.6(3)
O1 C1 C2 C3 -178.43(18)
C6 C1 C2 C3 1.7(3)
C1 C2 C3 C4 -0.7(3)
C2 C3 C4 C5 -0.7(3)
C3 C4 C5 C6 1.1(3)
C4 C5 C6 C1 -0.1(3)
C4 C5 C6 C7 -177.95(19)
O1 C1 C6 C5 178.86(17)
C2 C1 C6 C5 -1.2(3)
O1 C1 C6 C7 -3.4(3)
C2 C1 C6 C7 176.52(18)
C5 C6 C7 C8 48.2(3)
C1 C6 C7 C8 -129.5(2)
C5 C6 C7 C12 -132.2(2)
C1 C6 C7 C12 50.1(3)
C12 C7 C8 C9 -0.7(3)
C6 C7 C8 C9 178.85(18)
C7 C8 C9 C10 -0.9(3)
C8 C9 C10 C11 2.0(3)
C9 C10 C11 C12 -1.4(3)
C10 C11 C12 C7 -0.3(3)
C8 C7 C12 C11 1.3(3)
C6 C7 C12 C11 -178.24(18)
O2 Zn1 C13 C14 -136.66(19)
O1 Zn1 C13 C14 23.43(19)
Zn2 Zn1 C13 C14 -4.6(3)
Zn2 O2 C15 C16 12.1(2)
Zn1 O2 C15 C16 164.07(15)
Zn2 O2 C15 C20 -166.40(15)
Zn1 O2 C15 C20 -14.4(3)
O2 C15 C16 C17 -175.26(19)
C20 C15 C16 C17 3.3(3)
C15 C16 C17 C18 1.4(3)
C16 C17 C18 C19 -3.9(3)
C17 C18 C19 C20 1.8(3)
C18 C19 C20 C15 2.9(3)
C18 C19 C20 C21 -176.0(2)
O2 C15 C20 C19 173.18(19)
C16 C15 C20 C19 -5.3(3)
O2 C15 C20 C21 -8.0(3)
C16 C15 C20 C21 173.5(2)
C19 C20 C21 C26 -58.9(3)
C15 C20 C21 C26 122.2(2)
C19 C20 C21 C22 116.2(2)
C15 C20 C21 C22 -62.7(3)
C26 C21 C22 C23 1.1(3)
C20 C21 C22 C23 -174.1(2)
C21 C22 C23 C24 -1.3(4)
C22 C23 C24 C25 0.2(4)
C23 C24 C25 C26 1.0(4)
C22 C21 C26 C25 0.1(3)
C20 C21 C26 C25 175.3(2)
C24 C25 C26 C21 -1.1(4)
Zn3 O3 C27 C28 -147.83(16)
Zn2 O3 C27 C28 61.4(2)
Zn3 O3 C27 C32 31.9(3)
Zn2 O3 C27 C32 -118.87(18)
O3 C27 C28 C29 -179.31(19)
C32 C27 C28 C29 0.9(3)
C27 C28 C29 C30 -2.3(3)
C28 C29 C30 C31 1.4(3)
C29 C30 C31 C32 0.8(3)
C30 C31 C32 C27 -2.2(3)
C30 C31 C32 C33 176.7(2)
O3 C27 C32 C31 -178.47(18)
C28 C27 C32 C31 1.3(3)
O3 C27 C32 C33 2.6(3)
C28 C27 C32 C33 -177.6(2)
C31 C32 C33 C34 50.0(3)
C27 C32 C33 C34 -131.2(2)
C31 C32 C33 C38 -128.2(2)
C27 C32 C33 C38 50.7(3)
C38 C33 C34 C35 -1.5(3)
C32 C33 C34 C35 -179.7(2)
C33 C34 C35 C36 0.1(3)
C34 C35 C36 C37 1.3(3)
C35 C36 C37 C38 -1.3(3)
C36 C37 C38 C33 -0.1(3)
C34 C33 C38 C37 1.4(3)
C32 C33 C38 C37 179.6(2)
C39B Zn3 C39A C40A 53(4)
O3 Zn3 C39A C40A 118.8(4)
O4 Zn3 C39A C40A -44.3(5)
Zn2 Zn3 C39A C40A -32.6(12)
O3 Zn3 C39B C40B 174.9(14)
C39A Zn3 C39B C40B -52(3)
O4 Zn3 C39B C40B 45(3)
Zn2 Zn3 C39B C40B 96(3)
Zn2 O4 C41 C42 129.18(17)
Zn3 O4 C41 C42 -0.3(3)
Zn2 O4 C41 C46 -47.0(2)
Zn3 O4 C41 C46 -176.48(14)
O4 C41 C42 C43 -173.88(18)
C46 C41 C42 C43 2.3(3)
C41 C42 C43 C44 -0.1(3)
C42 C43 C44 C45 -1.6(3)
C43 C44 C45 C46 1.1(3)
C44 C45 C46 C41 1.1(3)
C44 C45 C46 C47 -179.6(2)
O4 C41 C46 C45 173.46(18)
C42 C41 C46 C45 -2.7(3)
O4 C41 C46 C47 -5.9(3)
C42 C41 C46 C47 177.93(19)
C45 C46 C47 C48 116.8(2)
C41 C46 C47 C48 -63.9(3)
C45 C46 C47 C52 -59.1(3)
C41 C46 C47 C52 120.3(2)
C52 C47 C48 C49 1.8(3)
C46 C47 C48 C49 -174.2(2)
C47 C48 C49 C50 -1.5(3)
C48 C49 C50 C51 0.0(3)
C49 C50 C51 C52 1.2(3)
C50 C51 C52 C47 -0.8(3)
C48 C47 C52 C51 -0.6(3)
C46 C47 C52 C51 175.27(19)
